data_4113003
loop_
_publ_author_name
'Jun-Li Hou'
'Xue-Bin Shao'
'Guang-Ju Chen'
'Yan-Xia Zhou'
'Xi-Kui Jiang'
'Zhan-Ting Li'

_publ_section_title
;
 Hydrogen Bonded Oligohydrazide Foldamers and Their Recognition for
 Saccharides
;
_journal_name_full 'Journal of the American Chemical Society'
_journal_page_first 12386
_journal_page_last 12394
_journal_paper_doi 10.1021/ja047436p
_journal_volume 126
_journal_year 2004
_chemical_formula_sum 'C25 H24 N4 O7'
_chemical_formula_weight 492.48
_chemical_name_systematic
; 
 ? 
;
_space_group_IT_number 14
_symmetry_cell_setting monoclinic
_symmetry_space_group_name_Hall '-P 2yn'
_symmetry_space_group_name_H-M 'P 1 21/n 1'
_atom_sites_solution_hydrogens geom
_atom_sites_solution_primary direct
_atom_sites_solution_secondary difmap
_audit_creation_method SHELXL-97
_cell_angle_alpha 90.00
_cell_angle_beta 99.233(3)
_cell_angle_gamma 90.00
_cell_formula_units_Z 4
_cell_length_a 7.5458(7)
_cell_length_b 20.8818(19)
_cell_length_c 15.2117(14)
_cell_measurement_reflns_used 604
_cell_measurement_temperature 293(2)
_cell_measurement_theta_max 36.913
_cell_measurement_theta_min 5.426
_cell_volume 2365.9(4)
_computing_cell_refinement 'Bruker SMART'
_computing_data_collection 'Bruker SMART'
_computing_data_reduction 'Bruker SHELXTL'
_computing_molecular_graphics 'Bruker SHELXTL'
_computing_publication_material 'Bruker SHELXTL'
_computing_structure_refinement 'SHELXL-97 (Sheldrick, 1997)'
_computing_structure_solution 'SHELXS-97 (Sheldrick, 1990)'
_diffrn_ambient_temperature 293(2)
_diffrn_measured_fraction_theta_full 0.992
_diffrn_measured_fraction_theta_max 0.992
_diffrn_measurement_device_type 'CCD area detector'
_diffrn_measurement_method 'phi and omega scans'
_diffrn_radiation_monochromator graphite
_diffrn_radiation_source 'fine-focus sealed tube'
_diffrn_radiation_type MoK\a
_diffrn_radiation_wavelength 0.71073
_diffrn_reflns_av_R_equivalents 0.1623
_diffrn_reflns_av_sigmaI/netI 0.2314
_diffrn_reflns_limit_h_max 9
_diffrn_reflns_limit_h_min -9
_diffrn_reflns_limit_k_max 26
_diffrn_reflns_limit_k_min -16
_diffrn_reflns_limit_l_max 17
_diffrn_reflns_limit_l_min -19
_diffrn_reflns_number 13864
_diffrn_reflns_theta_full 27.00
_diffrn_reflns_theta_max 27.00
_diffrn_reflns_theta_min 1.67
_exptl_absorpt_coefficient_mu 0.103
_exptl_absorpt_correction_T_max 1.00000
_exptl_absorpt_correction_T_min 0.75984
_exptl_absorpt_correction_type empirical
_exptl_crystal_colour colorless
_exptl_crystal_density_diffrn 1.383
_exptl_crystal_F_000 1032
_exptl_crystal_size_max 0.109
_exptl_crystal_size_mid 0.106
_exptl_crystal_size_min 0.087
_refine_diff_density_max 0.211
_refine_diff_density_min -0.255
_refine_diff_density_rms 0.060
_refine_ls_extinction_method none
_refine_ls_goodness_of_fit_ref 0.831
_refine_ls_hydrogen_treatment mixed
_refine_ls_matrix_type full
_refine_ls_number_parameters 384
_refine_ls_number_reflns 5134
_refine_ls_number_restraints 0
_refine_ls_restrained_S_all 0.831
_refine_ls_R_factor_all 0.2459
_refine_ls_R_factor_gt 0.0681
_refine_ls_shift/su_max 0.005
_refine_ls_shift/su_mean 0.001
_refine_ls_structure_factor_coef Fsqd
_refine_ls_weighting_details 'calc w=1/[\s^2^(Fo^2^)+(0.0000P)^2^+0.0000P] where P=(Fo^2^+2Fc^2^)/3'
_refine_ls_weighting_scheme calc
_refine_ls_wR_factor_gt 0.0905
_refine_ls_wR_factor_ref 0.1378
_reflns_number_gt 1511
_reflns_number_total 5134
_reflns_threshold_expression >2sigma(I)
_cod_data_source_file ja047436psi20040502_123940.cif
_cod_data_source_block cd24167
_cod_database_code 4113003

loop_
_symmetry_equiv_pos_as_xyz
'x, y, z'
'-x+1/2, y+1/2, -z+1/2'
'-x, -y, -z'
'x-1/2, -y-1/2, z-1/2'

loop_
_atom_site_label
_atom_site_type_symbol
_atom_site_fract_x
_atom_site_fract_y
_atom_site_fract_z
_atom_site_U_iso_or_equiv
_atom_site_adp_type
_atom_site_occupancy
_atom_site_symmetry_multiplicity
_atom_site_calc_flag
_atom_site_refinement_flags
O1 O 0.7116(5) 1.15120(15) 0.3431(2) 0.0746(12) Uani 1 1 d .
O2 O 0.4586(5) 0.86702(15) 0.1132(2) 0.0781(13) Uani 1 1 d .
O3 O 0.6713(4) 0.95689(12) 0.35004(18) 0.0377(8) Uani 1 1 d .
O4 O 0.8934(4) 1.02416(13) 0.58708(18) 0.0472(9) Uani 1 1 d .
O5 O 0.5588(5) 0.78788(15) 0.4015(2) 0.0858(14) Uani 1 1 d .
O6 O 0.9548(4) 1.21841(14) 0.5673(2) 0.0601(11) Uani 1 1 d .
O7 O 0.3344(4) 0.69121(14) 0.17418(19) 0.0575(10) Uani 1 1 d .
N1 N 0.8374(6) 1.06912(19) 0.4219(2) 0.0558(14) Uani 1 1 d .
N2 N 0.8777(6) 1.1081(2) 0.4960(3) 0.0549(13) Uani 1 1 d .
N3 N 0.5658(5) 0.85144(18) 0.2562(2) 0.0526(12) Uani 1 1 d .
H6 H 0.6241 0.8665 0.3051 0.063 Uiso 1 1 calc R
N4 N 0.4999(5) 0.7902(2) 0.2539(3) 0.0526(12) Uani 1 1 d .
C1 C 0.7543(6) 1.0947(2) 0.3470(3) 0.0443(13) Uani 1 1 d .
C2 C 0.7149(6) 1.0520(2) 0.2673(3) 0.0394(12) Uani 1 1 d .
C3 C 0.7228(7) 1.0805(2) 0.1856(4) 0.0550(16) Uani 1 1 d .
C4 C 0.6804(7) 1.0475(3) 0.1080(4) 0.0614(17) Uani 1 1 d .
C5 C 0.6261(7) 0.9849(3) 0.1103(3) 0.0518(15) Uani 1 1 d .
C6 C 0.6147(6) 0.9538(2) 0.1916(3) 0.0385(12) Uani 1 1 d .
C7 C 0.6663(5) 0.9882(2) 0.2689(3) 0.0345(12) Uani 1 1 d .
C8 C 0.5402(7) 0.8875(2) 0.1838(3) 0.0476(14) Uani 1 1 d .
C9 C 0.9018(6) 1.0830(2) 0.5772(3) 0.0392(12) Uani 1 1 d .
C10 C 0.9385(6) 1.1270(2) 0.6551(3) 0.0387(12) Uani 1 1 d .
C11 C 0.9450(6) 1.0992(3) 0.7380(3) 0.0493(14) Uani 1 1 d .
C12 C 0.9824(8) 1.1356(3) 0.8148(4) 0.0713(19) Uani 1 1 d .
C13 C 1.0195(8) 1.1998(3) 0.8082(4) 0.0670(18) Uani 1 1 d .
C14 C 1.0125(7) 1.2288(3) 0.7274(4) 0.0586(16) Uani 1 1 d .
C15 C 0.9688(6) 1.1928(2) 0.6511(3) 0.0479(13) Uani 1 1 d .
C16 C 0.4966(7) 0.7607(2) 0.3324(3) 0.0533(14) Uani 1 1 d .
C17 C 0.4234(6) 0.6942(2) 0.3297(3) 0.0445(13) Uani 1 1 d .
C18 C 0.4364(7) 0.6638(3) 0.4115(4) 0.0598(17) Uani 1 1 d .
C19 C 0.3773(8) 0.6020(3) 0.4188(4) 0.0723(19) Uani 1 1 d .
C20 C 0.2984(8) 0.5703(3) 0.3439(4) 0.0715(19) Uani 1 1 d .
C21 C 0.2834(8) 0.5990(3) 0.2624(4) 0.0603(17) Uani 1 1 d .
C22 C 0.3461(7) 0.6608(2) 0.2541(3) 0.0507(14) Uani 1 1 d .
C23 C 0.5152(7) 0.9655(2) 0.3905(3) 0.0675(17) Uani 1 1 d .
H23A H 0.5131 1.0084 0.4129 0.101 Uiso 1 1 calc R
H23B H 0.5176 0.9357 0.4388 0.101 Uiso 1 1 calc R
H23C H 0.4099 0.9582 0.3472 0.101 Uiso 1 1 calc R
C24 C 1.0105(7) 1.2837(2) 0.5583(3) 0.0757(18) Uani 1 1 d .
H24A H 0.9390 1.3116 0.5885 0.114 Uiso 1 1 calc R
H24B H 0.9951 1.2950 0.4963 0.114 Uiso 1 1 calc R
H24C H 1.1347 1.2881 0.5840 0.114 Uiso 1 1 calc R
C25 C 0.2342(7) 0.6609(2) 0.0960(3) 0.0715(17) Uani 1 1 d .
H25A H 0.2899 0.6209 0.0854 0.107 Uiso 1 1 calc R
H25B H 0.2332 0.6884 0.0453 0.107 Uiso 1 1 calc R
H25C H 0.1132 0.6533 0.1054 0.107 Uiso 1 1 calc R
H1 H 0.907(6) 1.028(2) 0.425(3) 0.076(17) Uiso 1 1 d .
H2 H 0.911(6) 1.1453(19) 0.487(3) 0.047(16) Uiso 1 1 d .
H3 H 0.763(5) 1.1285(17) 0.195(2) 0.042(12) Uiso 1 1 d .
H4 H 0.690(6) 1.0698(18) 0.046(3) 0.075(16) Uiso 1 1 d .
H5 H 0.584(5) 0.9560(17) 0.059(2) 0.055(14) Uiso 1 1 d .
H7 H 0.436(6) 0.7719(19) 0.195(3) 0.073(16) Uiso 1 1 d .
H11 H 0.922(5) 1.0496(18) 0.732(2) 0.059(14) Uiso 1 1 d .
H12 H 0.983(6) 1.114(2) 0.869(3) 0.081(19) Uiso 1 1 d .
H13 H 1.041(7) 1.223(2) 0.867(3) 0.12(2) Uiso 1 1 d .
H14 H 1.053(5) 1.2752(19) 0.719(2) 0.062(15) Uiso 1 1 d .
H18 H 0.488(5) 0.6910(16) 0.459(2) 0.034(12) Uiso 1 1 d .
H19 H 0.406(5) 0.5815(18) 0.476(2) 0.057(15) Uiso 1 1 d .
H20 H 0.261(7) 0.524(2) 0.354(3) 0.11(2) Uiso 1 1 d .
H21 H 0.251(6) 0.576(2) 0.215(3) 0.074(19) Uiso 1 1 d .

loop_
_atom_site_aniso_label
_atom_site_aniso_U_11
_atom_site_aniso_U_22
_atom_site_aniso_U_33
_atom_site_aniso_U_23
_atom_site_aniso_U_13
_atom_site_aniso_U_12
O1 0.111(3) 0.034(2) 0.068(2) -0.0027(19) -0.018(2) 0.022(2)
O2 0.118(4) 0.071(3) 0.040(2) -0.0168(19) -0.005(2) -0.038(2)
O3 0.040(2) 0.0369(19) 0.0340(17) -0.0012(15) -0.0001(15) -0.0003(15)
O4 0.061(3) 0.0312(19) 0.049(2) 0.0032(17) 0.0084(17) 0.0020(17)
O5 0.134(4) 0.065(3) 0.047(2) -0.010(2) -0.021(2) -0.033(2)
O6 0.094(3) 0.029(2) 0.055(2) -0.0073(18) 0.006(2) -0.0127(19)
O7 0.073(3) 0.054(2) 0.040(2) -0.0057(18) -0.0088(18) -0.0154(19)
N1 0.084(4) 0.033(3) 0.041(3) -0.012(2) -0.020(2) 0.015(2)
N2 0.091(4) 0.028(3) 0.041(3) -0.004(2) -0.005(2) -0.005(3)
N3 0.063(3) 0.042(3) 0.047(3) -0.015(2) -0.009(2) -0.011(2)
N4 0.065(3) 0.047(3) 0.043(3) -0.011(2) 0.000(2) -0.016(2)
C1 0.043(4) 0.041(3) 0.045(3) 0.002(3) -0.005(3) -0.003(3)
C2 0.034(3) 0.042(3) 0.038(3) 0.007(3) -0.004(2) 0.008(2)
C3 0.057(4) 0.047(4) 0.054(3) 0.013(3) -0.011(3) -0.009(3)
C4 0.070(4) 0.064(4) 0.045(3) 0.009(3) -0.009(3) -0.019(3)
C5 0.059(4) 0.053(4) 0.041(3) -0.009(3) 0.002(3) -0.004(3)
C6 0.044(3) 0.037(3) 0.034(3) 0.001(2) 0.002(2) -0.002(2)
C7 0.030(3) 0.043(3) 0.028(3) 0.004(2) -0.001(2) 0.004(2)
C8 0.051(4) 0.056(4) 0.034(3) 0.003(3) 0.003(3) -0.002(3)
C9 0.030(3) 0.032(3) 0.053(3) 0.006(3) 0.002(2) 0.003(2)
C10 0.032(3) 0.036(3) 0.044(3) -0.007(3) -0.004(2) -0.001(2)
C11 0.054(4) 0.051(4) 0.041(3) -0.003(3) 0.001(3) 0.008(3)
C12 0.082(5) 0.081(5) 0.049(4) 0.005(4) 0.004(3) 0.014(4)
C13 0.066(5) 0.079(5) 0.054(4) -0.021(4) 0.002(3) 0.005(4)
C14 0.067(4) 0.050(4) 0.058(4) -0.022(3) 0.004(3) -0.009(3)
C15 0.041(3) 0.056(4) 0.045(3) 0.000(3) -0.001(3) 0.007(3)
C16 0.058(4) 0.049(4) 0.050(3) -0.007(3) 0.004(3) -0.006(3)
C17 0.047(4) 0.046(3) 0.040(3) -0.002(3) 0.006(2) -0.012(3)
C18 0.070(5) 0.060(4) 0.049(4) -0.009(3) 0.007(3) -0.012(3)
C19 0.082(5) 0.082(5) 0.050(4) 0.019(4) 0.002(4) -0.001(4)
C20 0.075(5) 0.062(5) 0.074(5) 0.004(4) 0.000(4) -0.022(4)
C21 0.066(5) 0.057(4) 0.056(4) -0.005(4) 0.002(3) -0.018(3)
C22 0.047(4) 0.053(4) 0.049(3) -0.005(3) -0.001(3) -0.007(3)
C23 0.084(5) 0.074(4) 0.054(3) 0.004(3) 0.041(3) 0.006(3)
C24 0.107(5) 0.042(3) 0.080(4) -0.006(3) 0.022(4) -0.012(3)
C25 0.083(5) 0.075(4) 0.050(3) -0.010(3) -0.009(3) -0.019(3)

loop_
_atom_type_symbol
_atom_type_description
_atom_type_scat_dispersion_real
_atom_type_scat_dispersion_imag
_atom_type_scat_source
C C 0.0033 0.0016 'International Tables Vol C Tables 4.2.6.8 and 6.1.1.4'
H H 0.0000 0.0000 'International Tables Vol C Tables 4.2.6.8 and 6.1.1.4'
N N 0.0061 0.0033 'International Tables Vol C Tables 4.2.6.8 and 6.1.1.4'
O O 0.0106 0.0060 'International Tables Vol C Tables 4.2.6.8 and 6.1.1.4'

loop_
_geom_angle_atom_site_label_1
_geom_angle_atom_site_label_2
_geom_angle_atom_site_label_3
_geom_angle
C7 O3 C23 114.6(3)
C15 O6 C24 118.5(4)
C22 O7 C25 118.7(4)
C1 N1 N2 118.5(4)
C1 N1 H1 124(2)
N2 N1 H1 114(2)
C9 N2 N1 120.3(4)
C9 N2 H2 121(3)
N1 N2 H2 116(3)
C8 N3 N4 120.4(4)
C8 N3 H6 119.8
N4 N3 H6 119.8
C16 N4 N3 117.5(4)
C16 N4 H7 122(2)
N3 N4 H7 119(2)
O1 C1 N1 121.1(5)
O1 C1 C2 121.3(4)
N1 C1 C2 117.6(4)
C7 C2 C3 118.6(5)
C7 C2 C1 125.3(4)
C3 C2 C1 116.0(5)
C4 C3 C2 121.5(5)
C4 C3 H3 129(2)
C2 C3 H3 110(2)
C3 C4 C5 119.4(5)
C3 C4 H4 121(2)
C5 C4 H4 120(2)
C4 C5 C6 121.4(5)
C4 C5 H5 128(2)
C6 C5 H5 111(2)
C7 C6 C5 117.3(4)
C7 C6 C8 127.0(4)
C5 C6 C8 115.6(4)
C6 C7 C2 121.7(4)
C6 C7 O3 118.4(4)
C2 C7 O3 119.9(4)
O2 C8 N3 121.1(5)
O2 C8 C6 121.6(4)
N3 C8 C6 117.3(4)
O4 C9 N2 120.1(5)
O4 C9 C10 121.4(4)
N2 C9 C10 118.4(4)
C11 C10 C15 118.0(5)
C11 C10 C9 116.2(4)
C15 C10 C9 125.7(5)
C10 C11 C12 120.9(6)
C10 C11 H11 110(2)
C12 C11 H11 129(2)
C13 C12 C11 119.3(6)
C13 C12 H12 124(3)
C11 C12 H12 117(3)
C14 C13 C12 121.3(6)
C14 C13 H13 125(3)
C12 C13 H13 114(3)
C13 C14 C15 119.0(6)
C13 C14 H14 124(2)
C15 C14 H14 116(2)
O6 C15 C14 122.8(5)
O6 C15 C10 115.8(4)
C14 C15 C10 121.3(5)
O5 C16 N4 119.4(5)
O5 C16 C17 123.2(5)
N4 C16 C17 117.4(5)
C18 C17 C22 118.2(5)
C18 C17 C16 115.4(5)
C22 C17 C16 126.5(5)
C19 C18 C17 121.7(5)
C19 C18 H18 126(2)
C17 C18 H18 112(2)
C20 C19 C18 119.3(6)
C20 C19 H19 123(2)
C18 C19 H19 118(2)
C21 C20 C19 120.4(6)
C21 C20 H20 124(3)
C19 C20 H20 115(3)
C20 C21 C22 120.8(6)
C20 C21 H21 119(3)
C22 C21 H21 119(3)
O7 C22 C21 122.8(5)
O7 C22 C17 117.5(5)
C21 C22 C17 119.7(5)
O3 C23 H23A 109.5
O3 C23 H23B 109.5
H23A C23 H23B 109.5
O3 C23 H23C 109.5
H23A C23 H23C 109.5
H23B C23 H23C 109.5
O6 C24 H24A 109.5
O6 C24 H24B 109.5
H24A C24 H24B 109.5
O6 C24 H24C 109.5
H24A C24 H24C 109.5
H24B C24 H24C 109.5
O7 C25 H25A 109.5
O7 C25 H25B 109.5
H25A C25 H25B 109.5
O7 C25 H25C 109.5
H25A C25 H25C 109.5
H25B C25 H25C 109.5

loop_
_geom_bond_atom_site_label_1
_geom_bond_atom_site_label_2
_geom_bond_distance
O1 C1 1.223(5)
O2 C8 1.226(5)
O3 C7 1.392(4)
O3 C23 1.425(4)
O4 C9 1.240(4)
O5 C16 1.220(5)
O6 C15 1.371(5)
O6 C24 1.440(4)
O7 C22 1.361(5)
O7 C25 1.449(4)
N1 C1 1.321(5)
N1 N2 1.384(4)
N1 H1 1.00(4)
N2 C9 1.328(5)
N2 H2 0.84(4)
N3 C8 1.323(5)
N3 N4 1.370(4)
N3 H6 0.8600
N4 C16 1.349(5)
N4 H7 1.03(4)
C1 C2 1.496(5)
C2 C7 1.383(5)
C2 C3 1.387(5)
C3 C4 1.360(6)
C3 H3 1.05(3)
C4 C5 1.371(6)
C4 H4 1.07(4)
C5 C6 1.412(6)
C5 H5 1.00(3)
C6 C7 1.379(5)
C6 C8 1.492(6)
C9 C10 1.489(5)
C10 C11 1.382(5)
C10 C15 1.396(5)
C11 C12 1.384(6)
C11 H11 1.05(4)
C12 C13 1.376(7)
C12 H12 0.95(4)
C13 C14 1.364(7)
C13 H13 1.00(5)
C14 C15 1.378(6)
C14 H14 1.03(4)
C16 C17 1.491(6)
C17 C18 1.387(6)
C17 C22 1.392(5)
C18 C19 1.377(7)
C18 H18 0.95(3)
C19 C20 1.368(7)
C19 H19 0.96(4)
C20 C21 1.366(7)
C20 H20 1.03(5)
C21 C22 1.387(6)
C21 H21 0.87(4)
C23 H23A 0.9600
C23 H23B 0.9600
C23 H23C 0.9600
C24 H24A 0.9600
C24 H24B 0.9600
C24 H24C 0.9600
C25 H25A 0.9600
C25 H25B 0.9600
C25 H25C 0.9600

loop_
_geom_torsion_atom_site_label_1
_geom_torsion_atom_site_label_2
_geom_torsion_atom_site_label_3
_geom_torsion_atom_site_label_4
_geom_torsion
C1 N1 N2 C9 156.6(5)
C8 N3 N4 C16 -166.4(5)
N2 N1 C1 O1 -0.9(8)
N2 N1 C1 C2 178.9(4)
O1 C1 C2 C7 -143.7(5)
N1 C1 C2 C7 36.4(7)
O1 C1 C2 C3 34.0(7)
N1 C1 C2 C3 -145.9(5)
C7 C2 C3 C4 1.4(7)
C1 C2 C3 C4 -176.5(5)
C2 C3 C4 C5 0.9(8)
C3 C4 C5 C6 -0.5(8)
C4 C5 C6 C7 -2.2(7)
C4 C5 C6 C8 175.4(5)
C5 C6 C7 C2 4.6(7)
C8 C6 C7 C2 -172.7(4)
C5 C6 C7 O3 -174.4(4)
C8 C6 C7 O3 8.3(7)
C3 C2 C7 C6 -4.3(7)
C1 C2 C7 C6 173.4(4)
C3 C2 C7 O3 174.7(4)
C1 C2 C7 O3 -7.6(7)
C23 O3 C7 C6 -96.9(5)
C23 O3 C7 C2 84.1(5)
N4 N3 C8 O2 -0.5(7)
N4 N3 C8 C6 179.6(4)
C7 C6 C8 O2 161.9(5)
C5 C6 C8 O2 -15.4(7)
C7 C6 C8 N3 -18.2(7)
C5 C6 C8 N3 164.5(4)
N1 N2 C9 O4 2.1(7)
N1 N2 C9 C10 -177.9(4)
O4 C9 C10 C11 -6.1(7)
N2 C9 C10 C11 173.8(4)
O4 C9 C10 C15 173.0(4)
N2 C9 C10 C15 -7.1(7)
C15 C10 C11 C12 -0.7(7)
C9 C10 C11 C12 178.4(5)
C10 C11 C12 C13 -2.2(9)
C11 C12 C13 C14 2.9(9)
C12 C13 C14 C15 -0.6(9)
C24 O6 C15 C14 8.3(7)
C24 O6 C15 C10 -170.8(4)
C13 C14 C15 O6 178.5(5)
C13 C14 C15 C10 -2.4(8)
C11 C10 C15 O6 -177.8(4)
C9 C10 C15 O6 3.2(7)
C11 C10 C15 C14 3.0(7)
C9 C10 C15 C14 -176.0(4)
N3 N4 C16 O5 -3.3(7)
N3 N4 C16 C17 179.5(4)
O5 C16 C17 C18 -2.3(8)
N4 C16 C17 C18 174.8(5)
O5 C16 C17 C22 178.1(5)
N4 C16 C17 C22 -4.8(8)
C22 C17 C18 C19 0.8(8)
C16 C17 C18 C19 -178.8(5)
C17 C18 C19 C20 -2.2(9)
C18 C19 C20 C21 2.0(9)
C19 C20 C21 C22 -0.6(9)
C25 O7 C22 C21 7.3(7)
C25 O7 C22 C17 -172.2(4)
C20 C21 C22 O7 179.8(5)
C20 C21 C22 C17 -0.8(9)
C18 C17 C22 O7 -179.9(4)
C16 C17 C22 O7 -0.4(7)
C18 C17 C22 C21 0.6(8)
C16 C17 C22 C21 -179.8(5)

loop_
_cod_related_entry_id
_cod_related_entry_database
_cod_related_entry_code
1 ChemSpider 30660470
